data_7150826
loop_
_publ_author_name
'Prieto, Oscar'
'Lam, Hon Wai'

_publ_section_title
;
 Cobalt-catalyzed reductive Mannich reactions of 4-acryloylmorpholine
 with N-tosyl aldimines
;
_journal_issue 1
_journal_name_full 'Organic &amp;  Biomolecular Chemistry'
_journal_page_first 55
_journal_page_last 57
_journal_paper_doi 10.1039/b715839d
_journal_volume 6
_journal_year 2008
_chemical_formula_moiety 'C22 H28 N2 O5 S1'
_chemical_formula_sum 'C22 H28 N2 O5 S'
_chemical_formula_weight 432.54
_space_group_IT_number 56
_symmetry_cell_setting orthorhombic
_symmetry_space_group_name_Hall '-P 2ab 2ac'
_symmetry_space_group_name_H-M 'P c c n'
_atom_sites_solution_hydrogens geom
_atom_sites_solution_primary direct
_audit_creation_date 07-04-30
_audit_creation_method CRYSTALS_ver_12.84
_cell_angle_alpha 90
_cell_angle_beta 90
_cell_angle_gamma 90
_cell_formula_units_Z 8
_cell_length_a 22.1667(13)
_cell_length_b 25.5085(13)
_cell_length_c 7.5733(4)
_cell_measurement_reflns_used 7224
_cell_measurement_temperature 150
_cell_measurement_theta_max 25
_cell_measurement_theta_min 2
_cell_volume 4282.2(4)
_computing_cell_refinement 'SAINT (Siemens ,1995)'
_computing_data_collection 'SMART (Siemens, 1993)'
_computing_data_reduction 'SAINT (Siemens ,1995)'
_computing_molecular_graphics 'CAMERON (Watkin et al., 1996)'
_computing_publication_material 'CRYSTALS (Betteridge et al., 2003)'
_computing_structure_refinement 'CRYSTALS (Betteridge et al., 2003)'
_computing_structure_solution 'SIR92 (Altomare et al., 1994)'
_diffrn_ambient_temperature 150
_diffrn_measured_fraction_theta_full 0.997
_diffrn_measured_fraction_theta_max 0.955
_diffrn_measurement_device_type 'Bruker SMART'
_diffrn_measurement_method '\f & \w scans'
_diffrn_radiation_monochromator graphite
_diffrn_radiation_type 'Mo K\a'
_diffrn_radiation_wavelength 0.71073
_diffrn_reflns_av_R_equivalents 0.051
_diffrn_reflns_limit_h_max 30
_diffrn_reflns_limit_h_min 0
_diffrn_reflns_limit_k_max 35
_diffrn_reflns_limit_k_min 0
_diffrn_reflns_limit_l_max 10
_diffrn_reflns_limit_l_min 0
_diffrn_reflns_number 48507
_diffrn_reflns_theta_full 28.304
_diffrn_reflns_theta_max 29.793
_diffrn_reflns_theta_min 1.597
_diffrn_standards_number 0
_exptl_absorpt_coefficient_mu 0.188
_exptl_absorpt_correction_T_max 0.97
_exptl_absorpt_correction_T_min 0.86
_exptl_absorpt_correction_type multi-scan
_exptl_absorpt_process_details 'SADABS (Siemens, 1996)'
_exptl_crystal_colour colorless
_exptl_crystal_density_diffrn 1.342
_exptl_crystal_description plate
_exptl_crystal_F_000 1840
_exptl_crystal_recrystallization_method
;
Crystals grown from a mixture of acetone and ethanol
;
_exptl_crystal_size_max 0.44
_exptl_crystal_size_mid 0.25
_exptl_crystal_size_min 0.15
_refine_diff_density_max 0.49
_refine_diff_density_min -0.47
_refine_ls_extinction_method None
_refine_ls_goodness_of_fit_ref 0.9294
_refine_ls_hydrogen_treatment constr
_refine_ls_matrix_type full
_refine_ls_number_parameters 271
_refine_ls_number_reflns 5864
_refine_ls_number_restraints 0
_refine_ls_R_factor_all 0.0744
_refine_ls_R_factor_gt 0.0464
_refine_ls_shift/su_max 0.000494
_refine_ls_structure_factor_coef Fsqd
_refine_ls_weighting_details
;
Method, part 1, Chebychev polynomial, (Watkin, 1994, Prince, 1982)
[weight] = 1.0/[A~0~*T~0~(x)+A~1~*T~1~(x) ... +A~n-1~]*T~n-1~(x)]
where A~i~ are the Chebychev coefficients listed below and x= Fcalc/Fmax
Method = Robust Weighting (Prince, 1982)
W = [weight] * [1-(deltaF/6*sigmaF)^2^]^2^
A~i~ are:
10.1 12.8 3.81
;
_refine_ls_weighting_scheme calc
_refine_ls_wR_factor_all 0.0867
_refine_ls_wR_factor_gt 0.0745
_refine_ls_wR_factor_ref 0.0867
_reflns_limit_h_max 30
_reflns_limit_h_min 0
_reflns_limit_k_max 35
_reflns_limit_k_min 0
_reflns_limit_l_max 10
_reflns_limit_l_min 0
_reflns_number_gt 4089
_reflns_number_total 5864
_reflns_threshold_expression I>2.0\s(I)
_oxford_diffrn_Wilson_B_factor 2.07
_oxford_diffrn_Wilson_scale 14.82
_oxford_refine_ls_scale 0.28608(14)
_oxford_structure_analysis_title 'hl7006bis in Pccn'
_cod_data_source_file b715839d.txt
_cod_data_source_block hl7006
_cod_depositor_comments
;
The following automatic conversions were performed:
'_symmetry_cell_setting' value 'Orthorhombic' changed to 'orthorhombic'
according to '/home/saulius/struct/CIF-dictionaries/cif_core.dic'
dictionary named 'cif_core.dic' version 2.4.1 from 2010-06-29.

Automatic conversion script
Id: cif_fix_enum 1527 2010-12-29 10:47:43Z saulius 
;
_cod_original_sg_symbol_H-M 'P c c n '
_cod_original_formula_sum 'C22 H28 N2 O5 S1'
_cod_database_code 7150826

loop_
_symmetry_equiv_pos_as_xyz
x,y,z
-x,-y,-z
-x+1/2,y,z+1/2
x+1/2,-y,-z+1/2
x,-y+1/2,z+1/2
-x,y+1/2,-z+1/2
-x+1/2,-y+1/2,z
x+1/2,y+1/2,-z

loop_
_atom_site_label
_atom_site_type_symbol
_atom_site_fract_x
_atom_site_fract_y
_atom_site_fract_z
_atom_site_U_iso_or_equiv
_atom_site_occupancy
_atom_site_adp_type
_atom_site_refinement_flags_posn
_atom_site_refinement_flags_adp
_atom_site_refinement_flags_occupancy
_atom_site_disorder_assembly
_atom_site_disorder_group
_atom_site_attached_hydrogens
C1 C 0.60798(9) 0.44907(7) 0.8138(2) 0.0263 1.0000 Uani . . . . . .
C5 C 0.60704(8) 0.48503(7) 0.6513(2) 0.0227 1.0000 Uani . . . . . .
N6 N 0.66928(7) 0.48625(6) 0.5812(2) 0.0240 1.0000 Uani . . . . . .
S7 S 0.68417(2) 0.510199(19) 0.39019(6) 0.0280 1.0000 Uani . . . . . .
C8 C 0.67838(9) 0.57924(7) 0.3994(3) 0.0278 1.0000 Uani . . . . . .
C9 C 0.63314(9) 0.60460(8) 0.3086(3) 0.0317 1.0000 Uani . . . . . .
C10 C 0.62760(10) 0.65873(8) 0.3230(3) 0.0370 1.0000 Uani . . . . . .
C11 C 0.66618(11) 0.68717(8) 0.4289(3) 0.0376 1.0000 Uani . . . . . .
C12 C 0.71161(11) 0.66099(9) 0.5181(3) 0.0439 1.0000 Uani . . . . . .
C13 C 0.71805(10) 0.60720(9) 0.5039(3) 0.0388 1.0000 Uani . . . . . .
C14 C 0.65819(14) 0.74579(10) 0.4478(4) 0.0576 1.0000 Uani . . . . . .
O15 O 0.63999(7) 0.49219(6) 0.26765(19) 0.0374 1.0000 Uani . . . . . .
O16 O 0.74696(7) 0.49872(6) 0.3614(2) 0.0414 1.0000 Uani . . . . . .
C18 C 0.58288(8) 0.53929(7) 0.6931(2) 0.0236 1.0000 Uani . . . . . .
C19 C 0.60824(9) 0.57055(8) 0.8235(3) 0.0318 1.0000 Uani . . . . . .
C20 C 0.58778(10) 0.62093(8) 0.8523(3) 0.0362 1.0000 Uani . . . . . .
C21 C 0.54058(9) 0.64095(7) 0.7524(3) 0.0292 1.0000 Uani . . . . . .
C22 C 0.51405(9) 0.61081(7) 0.6246(3) 0.0300 1.0000 Uani . . . . . .
C23 C 0.53604(8) 0.56018(7) 0.5963(3) 0.0291 1.0000 Uani . . . . . .
O24 O 0.52415(8) 0.69180(6) 0.7911(2) 0.0445 1.0000 Uani . . . . . .
C25 C 0.48459(11) 0.71713(8) 0.6710(3) 0.0434 1.0000 Uani . . . . . .
C26 C 0.63099(9) 0.39431(7) 0.7646(2) 0.0257 1.0000 Uani . . . . . .
N27 N 0.67100(8) 0.37054(6) 0.8728(2) 0.0275 1.0000 Uani . . . . . .
C28 C 0.69170(10) 0.38847(7) 1.0459(3) 0.0315 1.0000 Uani . . . . . .
C29 C 0.66086(11) 0.35722(8) 1.1887(3) 0.0371 1.0000 Uani . . . . . .
O30 O 0.67140(8) 0.30238(6) 1.1673(2) 0.0414 1.0000 Uani . . . . . .
C31 C 0.65153(12) 0.28521(8) 0.9973(3) 0.0411 1.0000 Uani . . . . . .
C32 C 0.68226(11) 0.31432(7) 0.8503(3) 0.0364 1.0000 Uani . . . . . .
O33 O 0.61122(7) 0.37284(6) 0.6319(2) 0.0381 1.0000 Uani . . . . . .
C34 C 0.54426(11) 0.44187(9) 0.8882(3) 0.0471 1.0000 Uani . . . . . .
H11 H 0.6342 0.4646 0.8994 0.0298 1.0000 Uiso R . . . . .
H51 H 0.5820 0.4687 0.5600 0.0267 1.0000 Uiso R . . . . .
H91 H 0.6072 0.5851 0.2371 0.0368 1.0000 Uiso R . . . . .
H101 H 0.5962 0.6758 0.2641 0.0437 1.0000 Uiso R . . . . .
H121 H 0.7387 0.6796 0.5881 0.0509 1.0000 Uiso R . . . . .
H131 H 0.7485 0.5900 0.5627 0.0464 1.0000 Uiso R . . . . .
H141 H 0.6656 0.7566 0.5671 0.0833 1.0000 Uiso R . . . . .
H142 H 0.6870 0.7629 0.3733 0.0828 1.0000 Uiso R . . . . .
H143 H 0.6190 0.7551 0.4109 0.0837 1.0000 Uiso R . . . . .
H191 H 0.6403 0.5575 0.8881 0.0358 1.0000 Uiso R . . . . .
H201 H 0.6060 0.6413 0.9372 0.0452 1.0000 Uiso R . . . . .
H221 H 0.4818 0.6242 0.5576 0.0344 1.0000 Uiso R . . . . .
H231 H 0.5194 0.5402 0.5046 0.0349 1.0000 Uiso R . . . . .
H251 H 0.4801 0.7529 0.7093 0.0639 1.0000 Uiso R . . . . .
H252 H 0.5021 0.7170 0.5546 0.0642 1.0000 Uiso R . . . . .
H253 H 0.4457 0.7001 0.6686 0.0646 1.0000 Uiso R . . . . .
H281 H 0.7351 0.3818 1.0523 0.0382 1.0000 Uiso R . . . . .
H282 H 0.6841 0.4255 1.0591 0.0373 1.0000 Uiso R . . . . .
H291 H 0.6760 0.3675 1.3033 0.0423 1.0000 Uiso R . . . . .
H292 H 0.6169 0.3640 1.1829 0.0425 1.0000 Uiso R . . . . .
H311 H 0.6617 0.2483 0.9888 0.0493 1.0000 Uiso R . . . . .
H312 H 0.6075 0.2893 0.9910 0.0496 1.0000 Uiso R . . . . .
H321 H 0.7259 0.3079 0.8558 0.0439 1.0000 Uiso R . . . . .
H322 H 0.6654 0.3027 0.7388 0.0422 1.0000 Uiso R . . . . .
H341 H 0.5463 0.4243 0.9993 0.0680 1.0000 Uiso R . . . . .
H342 H 0.5257 0.4752 0.9040 0.0687 1.0000 Uiso R . . . . .
H343 H 0.5202 0.4209 0.8079 0.0696 1.0000 Uiso R . . . . .
H1 H 0.6994 0.4842 0.6571 0.0310 1.0000 Uiso R . . . . .

loop_
_atom_site_aniso_label
_atom_site_aniso_U_11
_atom_site_aniso_U_22
_atom_site_aniso_U_33
_atom_site_aniso_U_23
_atom_site_aniso_U_13
_atom_site_aniso_U_12
C1 0.0338(10) 0.0220(8) 0.0230(8) 0.0006(7) 0.0013(7) 0.0022(7)
C5 0.0214(8) 0.0248(8) 0.0219(8) -0.0004(7) -0.0010(6) 0.0011(7)
N6 0.0224(7) 0.0276(7) 0.0220(7) 0.0019(6) -0.0007(6) 0.0045(6)
S7 0.0324(2) 0.0308(2) 0.0207(2) 0.00127(18) 0.00412(18) 0.00757(19)
C8 0.0300(9) 0.0304(9) 0.0231(8) 0.0044(7) 0.0052(7) 0.0008(7)
C9 0.0333(10) 0.0305(10) 0.0314(10) 0.0030(8) 0.0002(8) 0.0007(8)
C10 0.0399(11) 0.0333(10) 0.0379(11) 0.0069(9) 0.003(1) 0.0037(9)
C11 0.0517(13) 0.0304(10) 0.0308(10) 0.0042(8) 0.0090(10) -0.0046(9)
C12 0.0539(14) 0.0429(12) 0.0350(11) 0.0007(10) -0.0049(11) -0.0153(11)
C13 0.0409(12) 0.0418(12) 0.0336(11) 0.0071(9) -0.0059(9) -0.0015(10)
C14 0.094(2) 0.0315(11) 0.0475(14) -0.0012(11) 0.0026(15) -0.0044(14)
O15 0.0559(10) 0.0322(7) 0.0241(7) -0.0037(6) -0.0052(7) 0.0077(7)
O16 0.0375(8) 0.0492(9) 0.0374(8) 0.0088(7) 0.0154(7) 0.0136(7)
C18 0.0233(8) 0.0225(8) 0.0251(9) 0.0014(7) 0.0030(7) 0.0005(7)
C19 0.0339(10) 0.0302(9) 0.0314(10) -0.0006(8) -0.0106(8) 0.0072(8)
C20 0.0478(12) 0.0284(9) 0.0323(11) -0.0054(8) -0.0137(9) 0.0063(9)
C21 0.0332(10) 0.0232(8) 0.0314(10) 0.0020(7) 0.0032(8) 0.0060(7)
C22 0.0248(9) 0.0280(9) 0.0372(10) 0.0050(8) -0.0037(8) 0.0027(7)
C23 0.0263(9) 0.0258(9) 0.0353(10) -0.0003(8) -0.0054(8) -0.0014(7)
O24 0.0607(11) 0.0290(7) 0.0439(9) -0.0038(7) -0.0110(8) 0.0182(7)
C25 0.0489(13) 0.0304(10) 0.0508(14) 0.0074(10) -0.0048(11) 0.0106(10)
C26 0.0309(9) 0.0226(8) 0.0236(8) 0.0003(7) 0.0015(7) -0.0010(7)
N27 0.0389(9) 0.0205(7) 0.0233(7) -0.0015(6) -0.0007(7) 0.0035(6)
C28 0.0385(11) 0.0262(9) 0.0298(10) -0.0029(8) -0.0070(8) 0.0000(8)
C29 0.0567(14) 0.0309(10) 0.0236(9) -0.0002(8) -0.0045(10) 0.0011(10)
O30 0.0677(11) 0.0263(7) 0.0301(8) 0.0041(6) -0.0060(8) -0.0004(7)
C31 0.0648(15) 0.0241(9) 0.0344(11) 0.0006(8) -0.0070(11) -0.0033(10)
C32 0.0595(14) 0.0209(8) 0.0288(10) -0.0016(7) -0.0022(10) 0.0091(9)
O33 0.0531(9) 0.0301(7) 0.0311(8) -0.0059(6) -0.0125(7) 0.0036(7)
C34 0.0492(13) 0.0391(12) 0.0530(14) 0.0161(11) 0.0253(12) 0.0115(10)

loop_
_atom_type_symbol
_atom_type_scat_dispersion_real
_atom_type_scat_dispersion_imag
_atom_type_scat_Cromer_Mann_a1
_atom_type_scat_Cromer_Mann_b1
_atom_type_scat_Cromer_Mann_a2
_atom_type_scat_Cromer_Mann_b2
_atom_type_scat_Cromer_Mann_a3
_atom_type_scat_Cromer_Mann_b3
_atom_type_scat_Cromer_Mann_a4
_atom_type_scat_Cromer_Mann_b4
_atom_type_scat_Cromer_Mann_c
_atom_type_scat_source
C 0.0033 0.0016 2.3100 20.8439 1.0200 10.2075 1.5886 0.5687 0.8650 51.6512 0.2156 'International Tables Vol C 4.2.6.8 and 6.1.1.4'
H 0.0000 0.0000 0.4930 10.5109 0.3229 26.1257 0.1402 3.1424 0.0408 57.7998 0.0030 'International Tables Vol C 4.2.6.8 and 6.1.1.4'
N 0.0061 0.0033 12.2126 0.0057 3.1322 9.8933 2.0125 28.9975 1.1663 0.5826 -11.5290 'International Tables Vol C 4.2.6.8 and 6.1.1.4'
O 0.0106 0.0060 3.0485 13.2771 2.2868 5.7011 1.5463 0.3239 0.8670 32.9089 0.2508 'International Tables Vol C 4.2.6.8 and 6.1.1.4'
S 0.1246 0.1234 6.9053 1.4679 5.2034 22.2151 1.4379 0.2536 1.5863 56.1720 0.8669 'International Tables Vol C 4.2.6.8 and 6.1.1.4'

loop_
_geom_angle_atom_site_label_1
_geom_angle_site_symmetry_1
_geom_angle_atom_site_label_2
_geom_angle_site_symmetry_2
_geom_angle_atom_site_label_3
_geom_angle_site_symmetry_3
_geom_angle
_geom_angle_publ_flag
C5 . C1 . C26 . 110.75(15) yes
C5 . C1 . C34 . 110.73(16) yes
C26 . C1 . C34 . 106.67(16) yes
C5 . C1 . H11 . 107.8 no
C26 . C1 . H11 . 109.8 no
C34 . C1 . H11 . 111.1 no
C1 . C5 . N6 . 106.73(14) yes
C1 . C5 . C18 . 112.51(15) yes
N6 . C5 . C18 . 112.65(14) yes
C1 . C5 . H51 . 108.6 no
N6 . C5 . H51 . 106.5 no
C18 . C5 . H51 . 109.5 no
C5 . N6 . S7 . 121.58(12) yes
C5 . N6 . H1 . 118.1 no
S7 . N6 . H1 . 117.0 no
N6 . S7 . C8 . 109.21(9) yes
N6 . S7 . O15 . 108.84(9) yes
C8 . S7 . O15 . 107.28(9) yes
N6 . S7 . O16 . 104.96(8) yes
C8 . S7 . O16 . 106.20(9) yes
O15 . S7 . O16 . 120.02(10) yes
S7 . C8 . C9 . 120.09(16) yes
S7 . C8 . C13 . 119.40(16) yes
C9 . C8 . C13 . 120.46(19) yes
C8 . C9 . C10 . 119.4(2) yes
C8 . C9 . H91 . 119.2 no
C10 . C9 . H91 . 121.3 no
C9 . C10 . C11 . 120.9(2) yes
C9 . C10 . H101 . 119.4 no
C11 . C10 . H101 . 119.6 no
C10 . C11 . C12 . 118.8(2) yes
C10 . C11 . C14 . 120.2(2) yes
C12 . C11 . C14 . 121.1(2) yes
C11 . C12 . C13 . 121.0(2) yes
C11 . C12 . H121 . 120.0 no
C13 . C12 . H121 . 119.0 no
C12 . C13 . C8 . 119.4(2) yes
C12 . C13 . H131 . 120.7 no
C8 . C13 . H131 . 119.9 no
C11 . C14 . H141 . 110.7 no
C11 . C14 . H142 . 108.5 no
H141 . C14 . H142 . 108.0 no
C11 . C14 . H143 . 109.3 no
H141 . C14 . H143 . 111.3 no
H142 . C14 . H143 . 109.0 no
C5 . C18 . C19 . 121.96(16) yes
C5 . C18 . C23 . 120.51(17) yes
C19 . C18 . C23 . 117.47(17) yes
C18 . C19 . C20 . 120.95(18) yes
C18 . C19 . H191 . 118.8 no
C20 . C19 . H191 . 120.2 no
C19 . C20 . C21 . 120.27(19) yes
C19 . C20 . H201 . 119.4 no
C21 . C20 . H201 . 120.3 no
C20 . C21 . C22 . 120.16(18) yes
C20 . C21 . O24 . 115.42(18) yes
C22 . C21 . O24 . 124.41(18) yes
C21 . C22 . C23 . 118.54(18) yes
C21 . C22 . H221 . 120.3 no
C23 . C22 . H221 . 121.2 no
C22 . C23 . C18 . 122.60(18) yes
C22 . C23 . H231 . 118.6 no
C18 . C23 . H231 . 118.7 no
C21 . O24 . C25 . 117.08(17) yes
O24 . C25 . H251 . 107.6 no
O24 . C25 . H252 . 109.7 no
H251 . C25 . H252 . 108.6 no
O24 . C25 . H253 . 111.1 no
H251 . C25 . H253 . 109.9 no
H252 . C25 . H253 . 109.9 no
C1 . C26 . N27 . 118.68(16) yes
C1 . C26 . O33 . 119.16(17) yes
N27 . C26 . O33 . 122.12(17) yes
C26 . N27 . C28 . 127.54(16) yes
C26 . N27 . C32 . 118.70(16) yes
C28 . N27 . C32 . 110.92(15) yes
N27 . C28 . C29 . 109.60(16) yes
N27 . C28 . H281 . 107.4 no
C29 . C28 . H281 . 108.6 no
N27 . C28 . H282 . 110.2 no
C29 . C28 . H282 . 111.3 no
H281 . C28 . H282 . 109.6 no
C28 . C29 . O30 . 111.26(18) yes
C28 . C29 . H291 . 110.0 no
O30 . C29 . H291 . 108.1 no
C28 . C29 . H292 . 108.8 no
O30 . C29 . H292 . 109.0 no
H291 . C29 . H292 . 109.6 no
C29 . O30 . C31 . 110.60(16) yes
O30 . C31 . C32 . 112.11(18) yes
O30 . C31 . H311 . 106.6 no
C32 . C31 . H311 . 109.0 no
O30 . C31 . H312 . 108.5 no
C32 . C31 . H312 . 111.2 no
H311 . C31 . H312 . 109.3 no
C31 . C32 . N27 . 108.69(17) yes
C31 . C32 . H321 . 109.5 no
N27 . C32 . H321 . 109.0 no
C31 . C32 . H322 . 108.7 no
N27 . C32 . H322 . 109.6 no
H321 . C32 . H322 . 111.4 no
C1 . C34 . H341 . 109.7 no
C1 . C34 . H342 . 109.7 no
H341 . C34 . H342 . 109.2 no
C1 . C34 . H343 . 110.0 no
H341 . C34 . H343 . 108.6 no
H342 . C34 . H343 . 109.5 no

loop_
_geom_bond_atom_site_label_1
_geom_bond_site_symmetry_1
_geom_bond_atom_site_label_2
_geom_bond_site_symmetry_2
_geom_bond_distance
_geom_bond_publ_flag
C1 . C5 . 1.535(2) yes
C1 . C26 . 1.533(2) yes
C1 . C34 . 1.532(3) yes
C1 . H11 . 0.955 no
C5 . N6 . 1.479(2) yes
C5 . C18 . 1.517(2) yes
C5 . H51 . 0.980 no
N6 . S7 . 1.6047(15) yes
N6 . H1 . 0.882 no
S7 . C8 . 1.767(2) yes
S7 . O15 . 1.4252(16) yes
S7 . O16 . 1.4391(16) yes
C8 . C9 . 1.377(3) yes
C8 . C13 . 1.381(3) yes
C9 . C10 . 1.391(3) yes
C9 . H91 . 0.934 no
C10 . C11 . 1.379(3) yes
C10 . H101 . 0.936 no
C11 . C12 . 1.384(3) yes
C11 . C14 . 1.512(3) yes
C12 . C13 . 1.384(3) yes
C12 . H121 . 0.932 no
C13 . H131 . 0.921 no
C14 . H141 . 0.960 no
C14 . H142 . 0.958 no
C14 . H143 . 0.944 no
C18 . C19 . 1.388(3) yes
C18 . C23 . 1.378(3) yes
C19 . C20 . 1.380(3) yes
C19 . H191 . 0.924 no
C20 . C21 . 1.388(3) yes
C20 . H201 . 0.919 no
C21 . C22 . 1.369(3) yes
C21 . O24 . 1.379(2) yes
C22 . C23 . 1.397(3) yes
C22 . H221 . 0.941 no
C23 . H231 . 0.937 no
O24 . C25 . 1.419(2) yes
C25 . H251 . 0.963 no
C25 . H252 . 0.963 no
C25 . H253 . 0.966 no
C26 . N27 . 1.351(2) yes
C26 . O33 . 1.226(2) yes
N27 . C28 . 1.462(2) yes
N27 . C32 . 1.465(2) yes
C28 . C29 . 1.508(3) yes
C28 . H281 . 0.978 no
C28 . H282 . 0.964 no
C29 . O30 . 1.427(2) yes
C29 . H291 . 0.968 no
C29 . H292 . 0.991 no
O30 . C31 . 1.430(3) yes
C31 . C32 . 1.502(3) yes
C31 . H311 . 0.969 no
C31 . H312 . 0.982 no
C32 . H321 . 0.983 no
C32 . H322 . 0.970 no
C34 . H341 . 0.955 no
C34 . H342 . 0.951 no
C34 . H343 . 0.969 no
